data_4312991
loop_
_publ_author_name
'Robin Polt'
'Brian D. Kelly'
'Brian D. Dangel'
'Udaya Bhaskar Tadikonda'
'Regina E. Ross'
'Arnold M. Raitsimring'
'Andrei V. Astashkin'

_publ_contact_author_address
;
     University of Arizona
     Department of Chemistry
     1306 E. University
     Tucson, AZ 85721-0041
     USA
;
_publ_contact_author_email polt@u.arizona.edu
_publ_contact_author_fax 520-621-8407
_publ_contact_author_name 'Dr. Robin Polt'
_publ_contact_author_phone 520-621-6322
_publ_section_title
;
 Optically Active 4- and 5-Coordinate Transition Metal Complexes of
 Bifurcated Dipeptide Schiff Bases
;
_journal_name_full 'Inorganic Chemistry'
_journal_page_first 566
_journal_page_last 574
_journal_paper_doi 10.1021/ic025996o
_journal_volume 42
_journal_year 2003
_chemical_formula_moiety 'C54 H48 N4 Ni O6'
_chemical_formula_structural 'C54 H48 N4 Ni O6'
_chemical_formula_sum 'C54 H48 N4 Ni O6'
_chemical_formula_weight 907.67
_chemical_name_systematic
; 
 ? 
;
_space_group_IT_number 19
_symmetry_cell_setting orthorhombic
_symmetry_space_group_name_Hall 'P 2ac 2ab'
_symmetry_space_group_name_H-M 'P 21 21 21'
_atom_sites_solution_hydrogens geom
_atom_sites_solution_primary direct
_atom_sites_solution_secondary difmap
_audit_creation_method SHELXL-97
_cell_angle_alpha 90.00
_cell_angle_beta 90.00
_cell_angle_gamma 90.00
_cell_formula_units_Z 4
_cell_length_a 12.4041(8)
_cell_length_b 13.5171(9)
_cell_length_c 26.1586(17)
_cell_measurement_reflns_used 5824
_cell_measurement_temperature 299(2)
_cell_measurement_theta_max 26.411
_cell_measurement_theta_min 2.166
_cell_volume 4385.9(5)
_computing_cell_refinement 'Bruker SMART'
_computing_data_collection 'Bruker SMART'
_computing_data_reduction 'Bruker SHELXTL'
_computing_molecular_graphics 'Bruker SHELXTL'
_computing_publication_material 'Bruker SHELXTL'
_computing_structure_refinement 'SHELXL-97 (Sheldrick, 1997)'
_computing_structure_solution 'SHELXS-97 (Sheldrick, 1990)'
_diffrn_ambient_temperature 299(2)
_diffrn_measured_fraction_theta_full 0.958
_diffrn_measured_fraction_theta_max 0.958
_diffrn_measurement_device_type 'CCD area detector'
_diffrn_measurement_method 'phi and omega scans'
_diffrn_radiation_monochromator graphite
_diffrn_radiation_source 'fine-focus sealed tube'
_diffrn_radiation_type MoK\a
_diffrn_radiation_wavelength 0.71073
_diffrn_reflns_av_R_equivalents 0.0388
_diffrn_reflns_av_sigmaI/netI 0.0550
_diffrn_reflns_limit_h_max 16
_diffrn_reflns_limit_h_min -16
_diffrn_reflns_limit_k_max 18
_diffrn_reflns_limit_k_min -17
_diffrn_reflns_limit_l_max 35
_diffrn_reflns_limit_l_min -34
_diffrn_reflns_number 39718
_diffrn_reflns_theta_full 28.63
_diffrn_reflns_theta_max 28.63
_diffrn_reflns_theta_min 1.56
_diffrn_standards_decay_% -0.2
_diffrn_standards_interval_count 3636
_diffrn_standards_number 436
_exptl_absorpt_coefficient_mu 0.501
_exptl_absorpt_correction_T_max 0.9688
_exptl_absorpt_correction_T_min 0.8393
_exptl_absorpt_correction_type multi-scan
_exptl_absorpt_process_details 'SADABS (Sheldrick 1996)'
_exptl_crystal_colour burgandy
_exptl_crystal_density_diffrn 1.375
_exptl_crystal_density_method 'not measured'
_exptl_crystal_description prism
_exptl_crystal_F_000 1904
_exptl_crystal_size_max 0.41
_exptl_crystal_size_mid 0.20
_exptl_crystal_size_min 0.19
_refine_diff_density_max 0.269
_refine_diff_density_min -0.204
_refine_diff_density_rms 0.037
_refine_ls_abs_structure_details 'Flack H D (1983), Acta Cryst. A39, 876-881'
_refine_ls_abs_structure_Flack -0.011(8)
_refine_ls_extinction_method none
_refine_ls_goodness_of_fit_ref 0.881
_refine_ls_hydrogen_treatment mixed
_refine_ls_matrix_type full
_refine_ls_number_parameters 590
_refine_ls_number_reflns 10513
_refine_ls_number_restraints 0
_refine_ls_restrained_S_all 0.881
_refine_ls_R_factor_all 0.0622
_refine_ls_R_factor_gt 0.0351
_refine_ls_shift/su_max 0.001
_refine_ls_shift/su_mean 0.000
_refine_ls_structure_factor_coef Fsqd
_refine_ls_weighting_details 'calc w=1/[\s^2^(Fo^2^)+(0.0364P)^2^+0.0000P] where P=(Fo^2^+2Fc^2^)/3'
_refine_ls_weighting_scheme calc
_refine_ls_wR_factor_gt 0.0675
_refine_ls_wR_factor_ref 0.0746
_reflns_number_gt 7410
_reflns_number_total 10513
_reflns_threshold_expression I>2sigma(I)
_cod_data_source_file ic025996o_s2_5.cif
_cod_data_source_block para-Methoxy-Phe-Phe-Ni(II)complex
_cod_depositor_comments
;
The following automatic conversions were performed:

'_symmetry_cell_setting' value 'Orthorhombic' changed to
'orthorhombic' according to the built-in table from CIF Core
dictionary named 'cif_core.dic' version 2.4.1 from 2010-06-29.

Automatic conversion script
Id: cif_fix_values 1646 2011-03-28 12:23:43Z adriana 

The following automatic conversions were performed:
'_symmetry_space_group_number' data item was removed -- it should
have been renamed to '_space_group_IT_number' as specified in the
replacement file
'/home/antanas/src/cod-tools/trunk/data/replacement-values/replacement_tags.lst',
but the replacement data item was already present in the data block
and had the same value as the '_symmetry_space_group_number' data
item.

Automatic conversion script
Id: cif_correct_tags 4998 2017-03-02 13:24:31Z antanas 
;
_cod_database_code 4312991

loop_
_symmetry_equiv_pos_as_xyz
'x, y, z'
'-x+1/2, -y, z+1/2'
'-x, y+1/2, -z+1/2'
'x+1/2, -y+1/2, -z'

loop_
_atom_site_label
_atom_site_type_symbol
_atom_site_fract_x
_atom_site_fract_y
_atom_site_fract_z
_atom_site_U_iso_or_equiv
_atom_site_adp_type
_atom_site_occupancy
_atom_site_symmetry_multiplicity
_atom_site_calc_flag
_atom_site_refinement_flags
_atom_site_disorder_assembly
_atom_site_disorder_group
Ni1 Ni 0.31475(2) 0.586370(18) 0.150295(10) 0.03802(7) Uani 1 1 d . . .
O2 O 0.23735(14) 0.83953(11) 0.21589(6) 0.0549(4) Uani 1 1 d . . .
O3 O 0.16771(14) 0.33355(11) 0.17855(7) 0.0674(5) Uani 1 1 d . . .
N4 N 0.41345(14) 0.69640(12) 0.13901(6) 0.0388(4) Uani 1 1 d . . .
N5 N 0.23417(14) 0.67870(12) 0.18551(6) 0.0406(4) Uani 1 1 d . . .
N6 N 0.21153(14) 0.49865(12) 0.17321(7) 0.0432(5) Uani 1 1 d . . .
N7 N 0.36934(13) 0.47171(12) 0.11461(7) 0.0390(4) Uani 1 1 d . . .
C8 C 0.51692(18) 0.70175(15) 0.13293(8) 0.0407(5) Uani 1 1 d . . .
C9 C 0.35365(16) 0.79101(14) 0.14685(9) 0.0405(5) Uani 1 1 d . . .
H9A H 0.4033 0.8435 0.1575 0.049 Uiso 1 1 calc R . .
C10 C 0.27004(17) 0.77246(15) 0.18802(8) 0.0410(5) Uani 1 1 d . . .
C11 C 0.22820(18) 0.40129(17) 0.16628(8) 0.0457(5) Uani 1 1 d . . .
C12 C 0.33917(16) 0.38124(14) 0.14424(9) 0.0409(5) Uani 1 1 d . . .
H12A H 0.3356 0.3243 0.1211 0.049 Uiso 1 1 calc R . .
C13 C 0.40473(17) 0.46141(15) 0.06820(8) 0.0404(5) Uani 1 1 d . . .
C14 C 0.58717(17) 0.61354(15) 0.13087(8) 0.0408(5) Uani 1 1 d . . .
C15 C 0.65395(19) 0.59997(17) 0.08911(9) 0.0528(6) Uani 1 1 d . . .
H15A H 0.6487 0.6429 0.0614 0.063 Uiso 1 1 calc R . .
C16 C 0.7275(2) 0.52480(19) 0.08765(10) 0.0607(7) Uani 1 1 d . . .
H16A H 0.7686 0.5149 0.0584 0.073 Uiso 1 1 calc R . .
C17 C 0.74097(17) 0.46356(17) 0.12932(9) 0.0473(6) Uani 1 1 d . . .
C18 C 0.67936(18) 0.47786(15) 0.17245(8) 0.0457(5) Uani 1 1 d . . .
H18A H 0.6896 0.4384 0.2012 0.055 Uiso 1 1 calc R . .
C19 C 0.60193(18) 0.55185(16) 0.17260(9) 0.0453(5) Uani 1 1 d . . .
H19A H 0.5589 0.5603 0.2014 0.054 Uiso 1 1 calc R . .
C20 C 0.58023(18) 0.79538(15) 0.12847(8) 0.0435(5) Uani 1 1 d . . .
C21 C 0.5654(2) 0.86376(16) 0.08954(9) 0.0530(6) Uani 1 1 d . . .
H21A H 0.5099 0.8543 0.0661 0.064 Uiso 1 1 calc R . .
C22 C 0.6311(2) 0.94532(17) 0.08485(10) 0.0574(6) Uani 1 1 d . . .
H22A H 0.6193 0.9905 0.0586 0.069 Uiso 1 1 calc R . .
C23 C 0.71342(19) 0.96000(17) 0.11854(10) 0.0520(6) Uani 1 1 d . . .
C24 C 0.73010(19) 0.89381(17) 0.15806(10) 0.0582(6) Uani 1 1 d . . .
H24A H 0.7849 0.9046 0.1816 0.070 Uiso 1 1 calc R . .
C25 C 0.66474(19) 0.81174(16) 0.16218(9) 0.0531(6) Uani 1 1 d . . .
H25A H 0.6776 0.7663 0.1882 0.064 Uiso 1 1 calc R . .
C26 C 0.29430(19) 0.82123(15) 0.09720(8) 0.0453(5) Uani 1 1 d . . .
H26A H 0.3406 0.8051 0.0685 0.054 Uiso 1 1 calc R . .
H26B H 0.2301 0.7807 0.0942 0.054 Uiso 1 1 calc R . .
C27 C 0.26091(17) 0.92826(17) 0.09210(8) 0.0450(5) Uani 1 1 d . . .
C28 C 0.3071(2) 0.98647(19) 0.05500(10) 0.0697(7) Uani 1 1 d . . .
H28A H 0.3598 0.9594 0.0340 0.084 Uiso 1 1 calc R . .
C29 C 0.2774(3) 1.0838(2) 0.04804(13) 0.0892(10) Uani 1 1 d . . .
H29A H 0.3097 1.1213 0.0225 0.107 Uiso 1 1 calc R . .
C30 C 0.2008(3) 1.1251(2) 0.07857(13) 0.0788(9) Uani 1 1 d . . .
H30A H 0.1814 1.1910 0.0744 0.095 Uiso 1 1 calc R . .
C31 C 0.1534(2) 1.0693(2) 0.11503(11) 0.0704(8) Uani 1 1 d . . .
H31A H 0.1007 1.0971 0.1359 0.085 Uiso 1 1 calc R . .
C32 C 0.1822(2) 0.97140(18) 0.12171(9) 0.0556(6) Uani 1 1 d . . .
H32A H 0.1478 0.9340 0.1467 0.067 Uiso 1 1 calc R . .
C33 C 0.13931(17) 0.64271(16) 0.20882(8) 0.0410(5) Uani 1 1 d . . .
C34 C 0.12574(18) 0.54079(17) 0.20101(8) 0.0443(5) Uani 1 1 d . . .
C35 C 0.0343(2) 0.4939(2) 0.21973(10) 0.0593(7) Uani 1 1 d . . .
H35A H 0.0252 0.4261 0.2153 0.071 Uiso 1 1 calc R . .
C36 C -0.0433(2) 0.5493(2) 0.24514(11) 0.0669(8) Uani 1 1 d . . .
H36A H -0.1044 0.5179 0.2578 0.080 Uiso 1 1 calc R . .
C37 C -0.0315(2) 0.6486(2) 0.25184(10) 0.0612(7) Uani 1 1 d . . .
H37A H -0.0852 0.6846 0.2682 0.073 Uiso 1 1 calc R . .
C38 C 0.06058(19) 0.69638(18) 0.23426(8) 0.0483(6) Uani 1 1 d . . .
H38A H 0.0693 0.7640 0.2395 0.058 Uiso 1 1 calc R . .
C39 C 0.41602(19) 0.35747(16) 0.18914(9) 0.0483(6) Uani 1 1 d . . .
H39A H 0.4819 0.3952 0.1846 0.058 Uiso 1 1 calc R . .
H39B H 0.3826 0.3797 0.2206 0.058 Uiso 1 1 calc R . .
C40 C 0.44514(18) 0.24981(16) 0.19481(8) 0.0450(5) Uani 1 1 d . . .
C41 C 0.5510(2) 0.2230(2) 0.20717(10) 0.0614(7) Uani 1 1 d . . .
H41A H 0.6020 0.2719 0.2134 0.074 Uiso 1 1 calc R . .
C42 C 0.5804(2) 0.1245(2) 0.21019(10) 0.0688(8) Uani 1 1 d . . .
H42A H 0.6512 0.1077 0.2181 0.083 Uiso 1 1 calc R . .
C43 C 0.5066(2) 0.0521(2) 0.20159(10) 0.0630(7) Uani 1 1 d . . .
H43A H 0.5271 -0.0141 0.2025 0.076 Uiso 1 1 calc R . .
C44 C 0.4020(2) 0.07716(19) 0.19160(10) 0.0635(7) Uani 1 1 d . . .
H44A H 0.3508 0.0277 0.1870 0.076 Uiso 1 1 calc R . .
C45 C 0.3717(2) 0.17524(17) 0.18828(9) 0.0555(6) Uani 1 1 d . . .
H45A H 0.3001 0.1909 0.1815 0.067 Uiso 1 1 calc R . .
C46 C 0.44741(17) 0.36699(15) 0.04703(8) 0.0414(5) Uani 1 1 d . . .
C47 C 0.52948(19) 0.31488(17) 0.07176(9) 0.0495(6) Uani 1 1 d . . .
H47A H 0.5539 0.3365 0.1035 0.059 Uiso 1 1 calc R . .
C48 C 0.5747(2) 0.23240(17) 0.05014(10) 0.0556(6) Uani 1 1 d . . .
H48A H 0.6298 0.1992 0.0671 0.067 Uiso 1 1 calc R . .
C49 C 0.53884(19) 0.19839(16) 0.00341(9) 0.0479(6) Uani 1 1 d . . .
C50 C 0.45676(19) 0.24777(16) -0.02151(9) 0.0478(6) Uani 1 1 d . . .
H50A H 0.4310 0.2244 -0.0526 0.057 Uiso 1 1 calc R . .
C51 C 0.4129(2) 0.33226(16) 0.00010(8) 0.0469(6) Uani 1 1 d . . .
H51A H 0.3591 0.3663 -0.0173 0.056 Uiso 1 1 calc R . .
C52 C 0.40105(17) 0.54467(15) 0.03204(8) 0.0406(5) Uani 1 1 d . . .
C53 C 0.31249(19) 0.60637(15) 0.02920(8) 0.0463(5) Uani 1 1 d . . .
H53A H 0.2556 0.5969 0.0518 0.056 Uiso 1 1 calc R . .
C54 C 0.3062(2) 0.68139(16) -0.00618(8) 0.0507(6) Uani 1 1 d . . .
H54A H 0.2447 0.7207 -0.0079 0.061 Uiso 1 1 calc R . .
C55 C 0.3911(2) 0.69840(17) -0.03911(9) 0.0534(6) Uani 1 1 d . . .
C56 C 0.4787(2) 0.63711(18) -0.03806(10) 0.0586(7) Uani 1 1 d . . .
H56A H 0.5356 0.6477 -0.0605 0.070 Uiso 1 1 calc R . .
C57 C 0.4831(2) 0.55954(17) -0.00376(9) 0.0524(6) Uani 1 1 d . . .
H57A H 0.5416 0.5165 -0.0045 0.063 Uiso 1 1 calc R . .
O58 O 0.37937(17) 0.77767(13) -0.07087(7) 0.0775(6) Uani 1 1 d . . .
C59 C 0.4566(3) 0.7932(2) -0.11006(12) 0.1021(12) Uani 1 1 d . . .
H59A H 0.4347 0.8482 -0.1309 0.153 Uiso 1 1 calc R . .
H59B H 0.4618 0.7349 -0.1309 0.153 Uiso 1 1 calc R . .
H59C H 0.5255 0.8071 -0.0950 0.153 Uiso 1 1 calc R . .
O60 O 0.77466(15) 1.04257(13) 0.11004(8) 0.0732(5) Uani 1 1 d . . .
C61 C 0.8688(2) 1.0538(2) 0.13984(13) 0.0884(10) Uani 1 1 d . . .
H61A H 0.9079 1.1110 0.1284 0.133 Uiso 1 1 calc R . .
H61B H 0.9133 0.9961 0.1363 0.133 Uiso 1 1 calc R . .
H61C H 0.8492 1.0620 0.1751 0.133 Uiso 1 1 calc R . .
O62 O 0.81822(15) 0.39227(12) 0.12370(7) 0.0689(5) Uani 1 1 d . . .
C63 C 0.8345(2) 0.3244(2) 0.16313(10) 0.0735(8) Uani 1 1 d . . .
H63A H 0.8990 0.2873 0.1567 0.110 Uiso 1 1 calc R . .
H63B H 0.7741 0.2801 0.1649 0.110 Uiso 1 1 calc R . .
H63C H 0.8414 0.3591 0.1950 0.110 Uiso 1 1 calc R . .
O64 O 0.58905(15) 0.11661(12) -0.01521(7) 0.0689(5) Uani 1 1 d . . .
C65 C 0.5523(2) 0.0755(2) -0.06152(11) 0.0813(9) Uani 1 1 d . . .
H65A H 0.5945 0.0180 -0.0696 0.122 Uiso 1 1 calc R . .
H65B H 0.5595 0.1234 -0.0884 0.122 Uiso 1 1 calc R . .
H65C H 0.4780 0.0569 -0.0581 0.122 Uiso 1 1 calc R . .

loop_
_atom_site_aniso_label
_atom_site_aniso_U_11
_atom_site_aniso_U_22
_atom_site_aniso_U_33
_atom_site_aniso_U_23
_atom_site_aniso_U_13
_atom_site_aniso_U_12
Ni1 0.04019(14) 0.03178(13) 0.04208(14) -0.00096(12) 0.00481(13) -0.00351(12)
O2 0.0719(11) 0.0412(9) 0.0515(9) -0.0086(8) 0.0109(9) 0.0033(8)
O3 0.0560(11) 0.0410(9) 0.1052(14) 0.0083(9) 0.0190(10) -0.0129(8)
N4 0.0397(10) 0.0344(9) 0.0425(11) 0.0007(8) 0.0047(8) -0.0019(8)
N5 0.0421(10) 0.0365(10) 0.0433(10) -0.0035(8) 0.0048(9) 0.0000(8)
N6 0.0419(11) 0.0364(10) 0.0513(11) -0.0021(8) 0.0074(9) -0.0061(8)
N7 0.0412(10) 0.0322(9) 0.0435(11) 0.0000(8) 0.0038(8) -0.0030(8)
C8 0.0487(14) 0.0339(11) 0.0394(12) 0.0016(9) 0.0002(10) -0.0021(10)
C9 0.0453(12) 0.0304(10) 0.0458(13) -0.0017(10) 0.0002(11) -0.0025(9)
C10 0.0477(13) 0.0362(12) 0.0390(12) -0.0001(10) -0.0046(10) 0.0028(10)
C11 0.0447(12) 0.0432(14) 0.0494(13) 0.0020(11) 0.0017(10) -0.0076(11)
C12 0.0476(13) 0.0274(10) 0.0477(13) 0.0003(9) 0.0019(11) -0.0075(8)
C13 0.0410(12) 0.0354(11) 0.0447(13) -0.0034(10) 0.0009(10) -0.0018(10)
C14 0.0381(11) 0.0371(12) 0.0471(13) 0.0031(9) 0.0009(10) -0.0066(9)
C15 0.0604(15) 0.0486(14) 0.0493(14) 0.0138(12) 0.0102(11) 0.0067(12)
C16 0.0646(16) 0.0657(16) 0.0519(15) 0.0107(13) 0.0194(13) 0.0126(13)
C17 0.0405(12) 0.0461(13) 0.0553(15) 0.0000(11) 0.0016(11) 0.0046(11)
C18 0.0460(12) 0.0430(12) 0.0480(13) 0.0104(10) 0.0018(12) -0.0016(11)
C19 0.0458(13) 0.0449(13) 0.0451(13) 0.0031(10) 0.0078(11) -0.0027(10)
C20 0.0428(13) 0.0355(12) 0.0520(13) 0.0024(10) 0.0057(11) -0.0032(10)
C21 0.0553(15) 0.0471(14) 0.0567(15) 0.0056(12) -0.0033(13) -0.0092(12)
C22 0.0656(16) 0.0450(14) 0.0614(16) 0.0094(12) 0.0056(14) -0.0067(12)
C23 0.0525(15) 0.0406(13) 0.0629(15) -0.0045(12) 0.0119(13) -0.0091(11)
C24 0.0539(14) 0.0509(15) 0.0700(17) -0.0094(13) -0.0067(13) -0.0110(11)
C25 0.0541(15) 0.0453(13) 0.0598(15) 0.0061(11) -0.0061(12) -0.0033(11)
C26 0.0505(15) 0.0403(12) 0.0451(12) -0.0015(10) -0.0008(11) -0.0025(10)
C27 0.0433(12) 0.0449(13) 0.0468(13) 0.0035(11) -0.0072(11) -0.0022(10)
C28 0.0697(17) 0.0643(16) 0.0751(18) 0.0214(14) 0.0161(16) 0.0132(15)
C29 0.083(2) 0.0674(19) 0.117(3) 0.044(2) 0.005(2) 0.0007(18)
C30 0.081(2) 0.0494(15) 0.106(2) 0.0034(16) -0.029(2) 0.0055(16)
C31 0.0655(18) 0.071(2) 0.0746(19) -0.0081(16) -0.0113(15) 0.0204(15)
C32 0.0494(14) 0.0576(15) 0.0598(15) 0.0026(12) -0.0035(13) 0.0058(14)
C33 0.0407(12) 0.0450(13) 0.0372(12) -0.0009(10) 0.0016(10) -0.0024(10)
C34 0.0424(13) 0.0483(13) 0.0421(13) -0.0007(11) 0.0031(11) -0.0038(11)
C35 0.0541(15) 0.0570(16) 0.0667(17) -0.0045(13) 0.0144(13) -0.0128(13)
C36 0.0484(15) 0.082(2) 0.0701(18) -0.0060(15) 0.0195(14) -0.0136(14)
C37 0.0484(16) 0.075(2) 0.0599(17) -0.0074(14) 0.0107(14) 0.0024(14)
C38 0.0467(14) 0.0538(14) 0.0443(13) -0.0031(11) 0.0033(11) 0.0024(12)
C39 0.0502(14) 0.0448(13) 0.0499(14) -0.0037(11) -0.0024(11) -0.0068(11)
C40 0.0504(14) 0.0447(13) 0.0400(13) 0.0016(10) -0.0009(11) -0.0030(11)
C41 0.0509(16) 0.0675(18) 0.0658(17) 0.0093(14) -0.0055(13) -0.0056(13)
C42 0.0601(17) 0.080(2) 0.0665(18) 0.0073(15) 0.0040(15) 0.0142(16)
C43 0.085(2) 0.0534(16) 0.0507(16) -0.0013(12) -0.0033(14) 0.0151(15)
C44 0.0779(18) 0.0483(15) 0.0645(17) 0.0003(13) -0.0142(14) -0.0016(14)
C45 0.0554(15) 0.0495(14) 0.0615(16) 0.0016(12) -0.0131(13) -0.0021(12)
C46 0.0454(13) 0.0360(11) 0.0427(13) 0.0012(10) 0.0055(11) -0.0027(10)
C47 0.0547(15) 0.0459(14) 0.0477(14) -0.0051(11) -0.0065(12) 0.0029(12)
C48 0.0556(16) 0.0489(14) 0.0623(16) -0.0034(12) -0.0106(13) 0.0092(12)
C49 0.0551(15) 0.0389(12) 0.0498(14) -0.0005(11) 0.0074(12) 0.0048(11)
C50 0.0604(15) 0.0426(13) 0.0404(13) -0.0028(10) -0.0011(11) 0.0047(12)
C51 0.0558(15) 0.0411(13) 0.0438(13) 0.0008(10) -0.0032(11) 0.0018(11)
C52 0.0447(13) 0.0356(11) 0.0416(12) -0.0041(9) 0.0038(10) 0.0009(10)
C53 0.0482(13) 0.0479(13) 0.0428(12) 0.0000(10) 0.0034(11) 0.0022(12)
C54 0.0530(15) 0.0530(13) 0.0460(13) -0.0002(11) -0.0034(13) 0.0124(12)
C55 0.0706(18) 0.0451(14) 0.0445(14) 0.0035(11) 0.0044(13) -0.0001(13)
C56 0.0665(17) 0.0545(15) 0.0548(16) 0.0048(12) 0.0203(13) 0.0025(13)
C57 0.0581(15) 0.0449(14) 0.0543(15) 0.0020(11) 0.0103(12) 0.0075(11)
O58 0.0997(15) 0.0681(12) 0.0647(12) 0.0253(10) 0.0155(11) 0.0196(11)
C59 0.133(3) 0.089(2) 0.085(2) 0.0393(19) 0.043(2) 0.019(2)
O60 0.0686(12) 0.0545(11) 0.0966(14) 0.0019(10) 0.0072(11) -0.0257(9)
C61 0.0725(19) 0.0628(18) 0.130(3) -0.0132(18) 0.000(2) -0.0285(15)
O62 0.0679(11) 0.0710(12) 0.0678(11) 0.0139(9) 0.0149(10) 0.0275(11)
C63 0.0748(19) 0.0692(17) 0.0764(19) 0.0187(14) 0.0087(15) 0.0228(15)
O64 0.0809(12) 0.0576(11) 0.0682(12) -0.0161(9) -0.0063(10) 0.0266(9)
C65 0.091(2) 0.074(2) 0.079(2) -0.0313(17) 0.0001(17) 0.0298(18)

loop_
_atom_type_symbol
_atom_type_description
_atom_type_scat_dispersion_real
_atom_type_scat_dispersion_imag
_atom_type_scat_source
C C 0.0033 0.0016 'International Tables Vol C Tables 4.2.6.8 and 6.1.1.4'
H H 0.0000 0.0000 'International Tables Vol C Tables 4.2.6.8 and 6.1.1.4'
N N 0.0061 0.0033 'International Tables Vol C Tables 4.2.6.8 and 6.1.1.4'
O O 0.0106 0.0060 'International Tables Vol C Tables 4.2.6.8 and 6.1.1.4'
Ni Ni 0.3393 1.1124 'International Tables Vol C Tables 4.2.6.8 and 6.1.1.4'

loop_
_geom_angle_atom_site_label_1
_geom_angle_atom_site_label_2
_geom_angle_atom_site_label_3
_geom_angle
_geom_angle_site_symmetry_1
_geom_angle_site_symmetry_3
_geom_angle_publ_flag
N6 Ni1 N5 84.07(7) . . ?
N6 Ni1 N7 83.38(7) . . ?
N5 Ni1 N7 166.83(7) . . ?
N6 Ni1 N4 167.30(7) . . ?
N5 Ni1 N4 84.25(7) . . ?
N7 Ni1 N4 108.59(7) . . ?
C8 N4 C9 117.49(17) . . ?
C8 N4 Ni1 133.13(15) . . ?
C9 N4 Ni1 108.71(12) . . ?
C10 N5 C33 125.41(19) . . ?
C10 N5 Ni1 118.86(15) . . ?
C33 N5 Ni1 115.72(14) . . ?
C11 N6 C34 125.55(18) . . ?
C11 N6 Ni1 118.59(15) . . ?
C34 N6 Ni1 115.59(14) . . ?
C13 N7 C12 118.79(17) . . ?
C13 N7 Ni1 131.03(14) . . ?
C12 N7 Ni1 108.53(12) . . ?
N4 C8 C14 122.94(18) . . ?
N4 C8 C20 125.29(19) . . ?
C14 C8 C20 111.76(18) . . ?
N4 C9 C10 107.22(15) . . ?
N4 C9 C26 110.32(17) . . ?
C10 C9 C26 108.32(17) . . ?
N4 C9 H9A 110.3 . . ?
C10 C9 H9A 110.3 . . ?
C26 C9 H9A 110.3 . . ?
O2 C10 N5 127.8(2) . . ?
O2 C10 C9 121.59(19) . . ?
N5 C10 C9 110.33(18) . . ?
O3 C11 N6 127.0(2) . . ?
O3 C11 C12 121.4(2) . . ?
N6 C11 C12 111.45(18) . . ?
N7 C12 C11 106.14(16) . . ?
N7 C12 C39 114.17(16) . . ?
C11 C12 C39 107.93(18) . . ?
N7 C12 H12A 109.5 . . ?
C11 C12 H12A 109.5 . . ?
C39 C12 H12A 109.5 . . ?
N7 C13 C52 120.58(18) . . ?
N7 C13 C46 124.06(19) . . ?
C52 C13 C46 115.33(18) . . ?
C15 C14 C19 117.6(2) . . ?
C15 C14 C8 119.26(19) . . ?
C19 C14 C8 122.33(19) . . ?
C16 C15 C14 121.4(2) . . ?
C16 C15 H15A 119.3 . . ?
C14 C15 H15A 119.3 . . ?
C15 C16 C17 120.4(2) . . ?
C15 C16 H16A 119.8 . . ?
C17 C16 H16A 119.8 . . ?
O62 C17 C18 125.2(2) . . ?
O62 C17 C16 115.1(2) . . ?
C18 C17 C16 119.8(2) . . ?
C17 C18 C19 119.2(2) . . ?
C17 C18 H18A 120.4 . . ?
C19 C18 H18A 120.4 . . ?
C14 C19 C18 121.6(2) . . ?
C14 C19 H19A 119.2 . . ?
C18 C19 H19A 119.2 . . ?
C25 C20 C21 117.4(2) . . ?
C25 C20 C8 118.85(19) . . ?
C21 C20 C8 123.5(2) . . ?
C22 C21 C20 121.3(2) . . ?
C22 C21 H21A 119.3 . . ?
C20 C21 H21A 119.3 . . ?
C23 C22 C21 120.2(2) . . ?
C23 C22 H22A 119.9 . . ?
C21 C22 H22A 119.9 . . ?
C22 C23 O60 115.4(2) . . ?
C22 C23 C24 120.1(2) . . ?
O60 C23 C24 124.5(2) . . ?
C25 C24 C23 119.4(2) . . ?
C25 C24 H24A 120.3 . . ?
C23 C24 H24A 120.3 . . ?
C24 C25 C20 121.5(2) . . ?
C24 C25 H25A 119.2 . . ?
C20 C25 H25A 119.2 . . ?
C27 C26 C9 117.21(17) . . ?
C27 C26 H26A 108.0 . . ?
C9 C26 H26A 108.0 . . ?
C27 C26 H26B 108.0 . . ?
C9 C26 H26B 108.0 . . ?
H26A C26 H26B 107.2 . . ?
C28 C27 C32 116.8(2) . . ?
C28 C27 C26 119.8(2) . . ?
C32 C27 C26 123.4(2) . . ?
C27 C28 C29 121.9(3) . . ?
C27 C28 H28A 119.1 . . ?
C29 C28 H28A 119.1 . . ?
C30 C29 C28 120.0(3) . . ?
C30 C29 H29A 120.0 . . ?
C28 C29 H29A 120.0 . . ?
C31 C30 C29 119.4(3) . . ?
C31 C30 H30A 120.3 . . ?
C29 C30 H30A 120.3 . . ?
C30 C31 C32 120.7(3) . . ?
C30 C31 H31A 119.7 . . ?
C32 C31 H31A 119.7 . . ?
C27 C32 C31 121.2(2) . . ?
C27 C32 H32A 119.4 . . ?
C31 C32 H32A 119.4 . . ?
C38 C33 C34 119.9(2) . . ?
C38 C33 N5 127.9(2) . . ?
C34 C33 N5 112.1(2) . . ?
C35 C34 C33 119.7(2) . . ?
C35 C34 N6 127.9(2) . . ?
C33 C34 N6 112.4(2) . . ?
C34 C35 C36 119.3(2) . . ?
C34 C35 H35A 120.4 . . ?
C36 C35 H35A 120.4 . . ?
C37 C36 C35 121.2(2) . . ?
C37 C36 H36A 119.4 . . ?
C35 C36 H36A 119.4 . . ?
C36 C37 C38 120.2(2) . . ?
C36 C37 H37A 119.9 . . ?
C38 C37 H37A 119.9 . . ?
C33 C38 C37 119.6(2) . . ?
C33 C38 H38A 120.2 . . ?
C37 C38 H38A 120.2 . . ?
C40 C39 C12 115.04(18) . . ?
C40 C39 H39A 108.5 . . ?
C12 C39 H39A 108.5 . . ?
C40 C39 H39B 108.5 . . ?
C12 C39 H39B 108.5 . . ?
H39A C39 H39B 107.5 . . ?
C45 C40 C41 117.5(2) . . ?
C45 C40 C39 122.6(2) . . ?
C41 C40 C39 119.8(2) . . ?
C42 C41 C40 120.7(3) . . ?
C42 C41 H41A 119.7 . . ?
C40 C41 H41A 119.7 . . ?
C43 C42 C41 120.4(3) . . ?
C43 C42 H42A 119.8 . . ?
C41 C42 H42A 119.8 . . ?
C42 C43 C44 119.5(3) . . ?
C42 C43 H43A 120.2 . . ?
C44 C43 H43A 120.2 . . ?
C43 C44 C45 120.6(3) . . ?
C43 C44 H44A 119.7 . . ?
C45 C44 H44A 119.7 . . ?
C40 C45 C44 121.2(2) . . ?
C40 C45 H45A 119.4 . . ?
C44 C45 H45A 119.4 . . ?
C51 C46 C47 117.8(2) . . ?
C51 C46 C13 120.8(2) . . ?
C47 C46 C13 121.3(2) . . ?
C48 C47 C46 121.2(2) . . ?
C48 C47 H47A 119.4 . . ?
C46 C47 H47A 119.4 . . ?
C47 C48 C49 120.3(2) . . ?
C47 C48 H48A 119.8 . . ?
C49 C48 H48A 119.8 . . ?
O64 C49 C48 116.2(2) . . ?
O64 C49 C50 124.2(2) . . ?
C48 C49 C50 119.7(2) . . ?
C49 C50 C51 119.7(2) . . ?
C49 C50 H50A 120.2 . . ?
C51 C50 H50A 120.2 . . ?
C46 C51 C50 121.4(2) . . ?
C46 C51 H51A 119.3 . . ?
C50 C51 H51A 119.3 . . ?
C53 C52 C57 117.1(2) . . ?
C53 C52 C13 121.42(19) . . ?
C57 C52 C13 121.2(2) . . ?
C54 C53 C52 121.8(2) . . ?
C54 C53 H53A 119.1 . . ?
C52 C53 H53A 119.1 . . ?
C53 C54 C55 120.0(2) . . ?
C53 C54 H54A 120.0 . . ?
C55 C54 H54A 120.0 . . ?
O58 C55 C56 125.0(2) . . ?
O58 C55 C54 115.5(2) . . ?
C56 C55 C54 119.5(2) . . ?
C55 C56 C57 120.3(2) . . ?
C55 C56 H56A 119.8 . . ?
C57 C56 H56A 119.8 . . ?
C56 C57 C52 121.0(2) . . ?
C56 C57 H57A 119.5 . . ?
C52 C57 H57A 119.5 . . ?
C55 O58 C59 119.0(2) . . ?
O58 C59 H59A 109.5 . . ?
O58 C59 H59B 109.5 . . ?
H59A C59 H59B 109.5 . . ?
O58 C59 H59C 109.5 . . ?
H59A C59 H59C 109.5 . . ?
H59B C59 H59C 109.5 . . ?
C23 O60 C61 117.2(2) . . ?
O60 C61 H61A 109.5 . . ?
O60 C61 H61B 109.5 . . ?
H61A C61 H61B 109.5 . . ?
O60 C61 H61C 109.5 . . ?
H61A C61 H61C 109.5 . . ?
H61B C61 H61C 109.5 . . ?
C17 O62 C63 119.03(19) . . ?
O62 C63 H63A 109.5 . . ?
O62 C63 H63B 109.5 . . ?
H63A C63 H63B 109.5 . . ?
O62 C63 H63C 109.5 . . ?
H63A C63 H63C 109.5 . . ?
H63B C63 H63C 109.5 . . ?
C49 O64 C65 118.8(2) . . ?
O64 C65 H65A 109.5 . . ?
O64 C65 H65B 109.5 . . ?
H65A C65 H65B 109.5 . . ?
O64 C65 H65C 109.5 . . ?
H65A C65 H65C 109.5 . . ?
H65B C65 H65C 109.5 . . ?

loop_
_geom_bond_atom_site_label_1
_geom_bond_atom_site_label_2
_geom_bond_distance
_geom_bond_site_symmetry_2
_geom_bond_publ_flag
Ni1 N6 1.8451(16) . ?
Ni1 N5 1.8452(17) . ?
Ni1 N7 1.9319(17) . ?
Ni1 N4 1.9490(17) . ?
O2 C10 1.232(2) . ?
O3 C11 1.226(2) . ?
N4 C8 1.295(3) . ?
N4 C9 1.492(2) . ?
N5 C10 1.345(3) . ?
N5 C33 1.412(3) . ?
N6 C11 1.345(3) . ?
N6 C34 1.409(3) . ?
N7 C13 1.298(3) . ?
N7 C12 1.496(2) . ?
C8 C14 1.478(3) . ?
C8 C20 1.494(3) . ?
C9 C10 1.516(3) . ?
C9 C26 1.548(3) . ?
C9 H9A 0.9800 . ?
C11 C12 1.517(3) . ?
C12 C39 1.546(3) . ?
C12 H12A 0.9800 . ?
C13 C52 1.471(3) . ?
C13 C46 1.489(3) . ?
C14 C15 1.383(3) . ?
C14 C19 1.386(3) . ?
C15 C16 1.366(3) . ?
C15 H15A 0.9300 . ?
C16 C17 1.379(3) . ?
C16 H16A 0.9300 . ?
C17 O62 1.367(3) . ?
C17 C18 1.377(3) . ?
C18 C19 1.387(3) . ?
C18 H18A 0.9300 . ?
C19 H19A 0.9300 . ?
C20 C25 1.388(3) . ?
C20 C21 1.388(3) . ?
C21 C22 1.376(3) . ?
C21 H21A 0.9300 . ?
C22 C23 1.364(3) . ?
C22 H22A 0.9300 . ?
C23 O60 1.368(3) . ?
C23 C24 1.383(3) . ?
C24 C25 1.378(3) . ?
C24 H24A 0.9300 . ?
C25 H25A 0.9300 . ?
C26 C27 1.511(3) . ?
C26 H26A 0.9700 . ?
C26 H26B 0.9700 . ?
C27 C28 1.374(3) . ?
C27 C32 1.376(3) . ?
C28 C29 1.378(4) . ?
C28 H28A 0.9300 . ?
C29 C30 1.360(4) . ?
C29 H29A 0.9300 . ?
C30 C31 1.351(4) . ?
C30 H30A 0.9300 . ?
C31 C32 1.382(3) . ?
C31 H31A 0.9300 . ?
C32 H32A 0.9300 . ?
C33 C38 1.387(3) . ?
C33 C34 1.403(3) . ?
C34 C35 1.388(3) . ?
C35 C36 1.389(3) . ?
C35 H35A 0.9300 . ?
C36 C37 1.362(4) . ?
C36 H36A 0.9300 . ?
C37 C38 1.391(3) . ?
C37 H37A 0.9300 . ?
C38 H38A 0.9300 . ?
C39 C40 1.507(3) . ?
C39 H39A 0.9700 . ?
C39 H39B 0.9700 . ?
C40 C45 1.369(3) . ?
C40 C41 1.400(3) . ?
C41 C42 1.383(4) . ?
C41 H41A 0.9300 . ?
C42 C43 1.359(4) . ?
C42 H42A 0.9300 . ?
C43 C44 1.366(3) . ?
C43 H43A 0.9300 . ?
C44 C45 1.381(3) . ?
C44 H44A 0.9300 . ?
C45 H45A 0.9300 . ?
C46 C51 1.382(3) . ?
C46 C47 1.397(3) . ?
C47 C48 1.370(3) . ?
C47 H47A 0.9300 . ?
C48 C49 1.379(3) . ?
C48 H48A 0.9300 . ?
C49 O64 1.359(3) . ?
C49 C50 1.381(3) . ?
C50 C51 1.386(3) . ?
C50 H50A 0.9300 . ?
C51 H51A 0.9300 . ?
C52 C53 1.381(3) . ?
C52 C57 1.397(3) . ?
C53 C54 1.375(3) . ?
C53 H53A 0.9300 . ?
C54 C55 1.380(3) . ?
C54 H54A 0.9300 . ?
C55 O58 1.364(3) . ?
C55 C56 1.367(3) . ?
C56 C57 1.381(3) . ?
C56 H56A 0.9300 . ?
C57 H57A 0.9300 . ?
O58 C59 1.419(3) . ?
C59 H59A 0.9600 . ?
C59 H59B 0.9600 . ?
C59 H59C 0.9600 . ?
O60 C61 1.412(3) . ?
C61 H61A 0.9600 . ?
C61 H61B 0.9600 . ?
C61 H61C 0.9600 . ?
O62 C63 1.395(3) . ?
C63 H63A 0.9600 . ?
C63 H63B 0.9600 . ?
C63 H63C 0.9600 . ?
O64 C65 1.409(3) . ?
C65 H65A 0.9600 . ?
C65 H65B 0.9600 . ?
C65 H65C 0.9600 . ?

loop_
_geom_torsion_atom_site_label_1
_geom_torsion_atom_site_label_2
_geom_torsion_atom_site_label_3
_geom_torsion_atom_site_label_4
_geom_torsion
_geom_torsion_site_symmetry_1
_geom_torsion_site_symmetry_2
_geom_torsion_site_symmetry_3
_geom_torsion_site_symmetry_4
_geom_torsion_publ_flag
N6 Ni1 N4 C8 126.9(3) . . . . ?
N5 Ni1 N4 C8 150.0(2) . . . . ?
N7 Ni1 N4 C8 -33.0(2) . . . . ?
N6 Ni1 N4 C9 -43.2(4) . . . . ?
N5 Ni1 N4 C9 -20.07(13) . . . . ?
N7 Ni1 N4 C9 156.89(13) . . . . ?
N6 Ni1 N5 C10 176.17(17) . . . . ?
N7 Ni1 N5 C10 -166.1(3) . . . . ?
N4 Ni1 N5 C10 1.14(16) . . . . ?
N6 Ni1 N5 C33 -2.47(14) . . . . ?
N7 Ni1 N5 C33 15.2(4) . . . . ?
N4 Ni1 N5 C33 -177.50(15) . . . . ?
N5 Ni1 N6 C11 -170.80(17) . . . . ?
N7 Ni1 N6 C11 13.19(16) . . . . ?
N4 Ni1 N6 C11 -147.7(3) . . . . ?
N5 Ni1 N6 C34 3.54(15) . . . . ?
N7 Ni1 N6 C34 -172.47(16) . . . . ?
N4 Ni1 N6 C34 26.6(4) . . . . ?
N6 Ni1 N7 C13 136.7(2) . . . . ?
N5 Ni1 N7 C13 119.0(3) . . . . ?
N4 Ni1 N7 C13 -47.7(2) . . . . ?
N6 Ni1 N7 C12 -28.09(13) . . . . ?
N5 Ni1 N7 C12 -45.8(4) . . . . ?
N4 Ni1 N7 C12 147.56(12) . . . . ?
C9 N4 C8 C14 172.65(18) . . . . ?
Ni1 N4 C8 C14 3.3(3) . . . . ?
C9 N4 C8 C20 -5.8(3) . . . . ?
Ni1 N4 C8 C20 -175.15(15) . . . . ?
C8 N4 C9 C10 -138.82(18) . . . . ?
Ni1 N4 C9 C10 33.03(18) . . . . ?
C8 N4 C9 C26 103.4(2) . . . . ?
Ni1 N4 C9 C26 -84.72(17) . . . . ?
C33 N5 C10 O2 11.0(3) . . . . ?
Ni1 N5 C10 O2 -167.51(18) . . . . ?
C33 N5 C10 C9 -163.48(18) . . . . ?
Ni1 N5 C10 C9 18.0(2) . . . . ?
N4 C9 C10 O2 152.3(2) . . . . ?
C26 C9 C10 O2 -88.7(2) . . . . ?
N4 C9 C10 N5 -32.8(2) . . . . ?
C26 C9 C10 N5 86.2(2) . . . . ?
C34 N6 C11 O3 7.2(4) . . . . ?
Ni1 N6 C11 O3 -179.07(19) . . . . ?
C34 N6 C11 C12 -168.15(19) . . . . ?
Ni1 N6 C11 C12 5.6(2) . . . . ?
C13 N7 C12 C11 -130.56(19) . . . . ?
Ni1 N7 C12 C11 36.36(18) . . . . ?
C13 N7 C12 C39 110.7(2) . . . . ?
Ni1 N7 C12 C39 -82.40(18) . . . . ?
O3 C11 C12 N7 156.9(2) . . . . ?
N6 C11 C12 N7 -27.4(2) . . . . ?
O3 C11 C12 C39 -80.3(2) . . . . ?
N6 C11 C12 C39 95.4(2) . . . . ?
C12 N7 C13 C52 159.41(18) . . . . ?
Ni1 N7 C13 C52 -4.1(3) . . . . ?
C12 N7 C13 C46 -18.4(3) . . . . ?
Ni1 N7 C13 C46 178.12(15) . . . . ?
N4 C8 C14 C15 124.7(2) . . . . ?
C20 C8 C14 C15 -56.7(3) . . . . ?
N4 C8 C14 C19 -65.8(3) . . . . ?
C20 C8 C14 C19 112.8(2) . . . . ?
C19 C14 C15 C16 3.9(3) . . . . ?
C8 C14 C15 C16 173.8(2) . . . . ?
C14 C15 C16 C17 -3.6(4) . . . . ?
C15 C16 C17 O62 -178.8(2) . . . . ?
C15 C16 C17 C18 0.5(4) . . . . ?
O62 C17 C18 C19 -178.6(2) . . . . ?
C16 C17 C18 C19 2.2(3) . . . . ?
C15 C14 C19 C18 -1.1(3) . . . . ?
C8 C14 C19 C18 -170.7(2) . . . . ?
C17 C18 C19 C14 -1.8(3) . . . . ?
N4 C8 C20 C25 124.1(2) . . . . ?
C14 C8 C20 C25 -54.5(3) . . . . ?
N4 C8 C20 C21 -61.7(3) . . . . ?
C14 C8 C20 C21 119.8(2) . . . . ?
C25 C20 C21 C22 -0.7(3) . . . . ?
C8 C20 C21 C22 -175.1(2) . . . . ?
C20 C21 C22 C23 0.5(4) . . . . ?
C21 C22 C23 O60 179.2(2) . . . . ?
C21 C22 C23 C24 -1.0(4) . . . . ?
C22 C23 C24 C25 1.8(4) . . . . ?
O60 C23 C24 C25 -178.5(2) . . . . ?
C23 C24 C25 C20 -2.0(4) . . . . ?
C21 C20 C25 C24 1.5(3) . . . . ?
C8 C20 C25 C24 176.1(2) . . . . ?
N4 C9 C26 C27 -160.43(18) . . . . ?
C10 C9 C26 C27 82.5(2) . . . . ?
C9 C26 C27 C28 114.4(2) . . . . ?
C9 C26 C27 C32 -68.3(3) . . . . ?
C32 C27 C28 C29 0.9(4) . . . . ?
C26 C27 C28 C29 178.4(3) . . . . ?
C27 C28 C29 C30 0.4(5) . . . . ?
C28 C29 C30 C31 -1.0(5) . . . . ?
C29 C30 C31 C32 0.4(4) . . . . ?
C28 C27 C32 C31 -1.5(4) . . . . ?
C26 C27 C32 C31 -179.0(2) . . . . ?
C30 C31 C32 C27 1.0(4) . . . . ?
C10 N5 C33 C38 6.5(3) . . . . ?
Ni1 N5 C33 C38 -174.99(19) . . . . ?
C10 N5 C33 C34 -177.6(2) . . . . ?
Ni1 N5 C33 C34 0.9(2) . . . . ?
C38 C33 C34 C35 -1.3(4) . . . . ?
N5 C33 C34 C35 -177.56(19) . . . . ?
C38 C33 C34 N6 178.13(19) . . . . ?
N5 C33 C34 N6 1.8(3) . . . . ?
C11 N6 C34 C35 -10.7(4) . . . . ?
Ni1 N6 C34 C35 175.4(2) . . . . ?
C11 N6 C34 C33 170.0(2) . . . . ?
Ni1 N6 C34 C33 -3.9(2) . . . . ?
C33 C34 C35 C36 1.2(4) . . . . ?
N6 C34 C35 C36 -178.1(2) . . . . ?
C34 C35 C36 C37 0.2(4) . . . . ?
C35 C36 C37 C38 -1.6(4) . . . . ?
C34 C33 C38 C37 0.0(3) . . . . ?
N5 C33 C38 C37 175.6(2) . . . . ?
C36 C37 C38 C33 1.4(4) . . . . ?
N7 C12 C39 C40 -137.31(19) . . . . ?
C11 C12 C39 C40 105.0(2) . . . . ?
C12 C39 C40 C45 -40.5(3) . . . . ?
C12 C39 C40 C41 139.4(2) . . . . ?
C45 C40 C41 C42 3.0(4) . . . . ?
C39 C40 C41 C42 -177.0(2) . . . . ?
C40 C41 C42 C43 -0.5(4) . . . . ?
C41 C42 C43 C44 -2.2(4) . . . . ?
C42 C43 C44 C45 2.4(4) . . . . ?
C41 C40 C45 C44 -2.7(4) . . . . ?
C39 C40 C45 C44 177.2(2) . . . . ?
C43 C44 C45 C40 0.1(4) . . . . ?
N7 C13 C46 C51 131.9(2) . . . . ?
C52 C13 C46 C51 -46.0(3) . . . . ?
N7 C13 C46 C47 -53.3(3) . . . . ?
C52 C13 C46 C47 128.8(2) . . . . ?
C51 C46 C47 C48 0.3(3) . . . . ?
C13 C46 C47 C48 -174.6(2) . . . . ?
C46 C47 C48 C49 -0.7(4) . . . . ?
C47 C48 C49 O64 179.5(2) . . . . ?
C47 C48 C49 C50 -0.2(4) . . . . ?
O64 C49 C50 C51 -178.2(2) . . . . ?
C48 C49 C50 C51 1.5(3) . . . . ?
C47 C46 C51 C50 1.0(3) . . . . ?
C13 C46 C51 C50 176.0(2) . . . . ?
C49 C50 C51 C46 -1.9(3) . . . . ?
N7 C13 C52 C53 -41.7(3) . . . . ?
C46 C13 C52 C53 136.3(2) . . . . ?
N7 C13 C52 C57 143.7(2) . . . . ?
C46 C13 C52 C57 -38.3(3) . . . . ?
C57 C52 C53 C54 -2.0(3) . . . . ?
C13 C52 C53 C54 -176.8(2) . . . . ?
C52 C53 C54 C55 -1.8(3) . . . . ?
C53 C54 C55 O58 -176.6(2) . . . . ?
C53 C54 C55 C56 3.4(3) . . . . ?
O58 C55 C56 C57 179.0(2) . . . . ?
C54 C55 C56 C57 -1.0(4) . . . . ?
C55 C56 C57 C52 -3.0(4) . . . . ?
C53 C52 C57 C56 4.4(3) . . . . ?
C13 C52 C57 C56 179.2(2) . . . . ?
C56 C55 O58 C59 7.6(4) . . . . ?
C54 C55 O58 C59 -172.4(3) . . . . ?
C22 C23 O60 C61 -172.0(2) . . . . ?
C24 C23 O60 C61 8.2(4) . . . . ?
C18 C17 O62 C63 3.3(3) . . . . ?
C16 C17 O62 C63 -177.4(2) . . . . ?
C48 C49 O64 C65 176.8(2) . . . . ?
C50 C49 O64 C65 -3.5(4) . . . . ?
